data_7119423
loop_
_publ_author_name
'Aggarwal, Himanshu'
'Das, Raj Kumar'
'Engel, Emile R.'
'Barbour, Leonard J.'

_publ_section_title
;
 A five-fold interpenetrated metal-organic framework showing a large
 variation in thermal expansion behaviour owing to dramatic structural
 transformation upon dehydration-rehydration.
;
_journal_issue 5
_journal_name_full 'Chemical communications (Cambridge, England)'
_journal_page_first 861
_journal_page_last 864
_journal_paper_doi 10.1039/c6cc07995d
_journal_volume 53
_journal_year 2017
_chemical_formula_moiety 'C16 H14 N2 O4 Zn'
_chemical_formula_sum 'C16 H14 N2 O4 Zn'
_chemical_formula_weight 363.66
_chemical_name_systematic
; 
 ? 
;
_space_group_IT_number 2
_symmetry_cell_setting triclinic
_symmetry_space_group_name_Hall '-P 1'
_symmetry_space_group_name_H-M 'P -1'
_atom_sites_solution_hydrogens geom
_atom_sites_solution_primary direct
_atom_sites_solution_secondary difmap
_audit_creation_method SHELXL-97
_audit_update_record
;
2016-05-18 deposited with the CCDC.
2016-12-06 downloaded from the CCDC.
;
_cell_angle_alpha 92.3610(10)
_cell_angle_beta 107.6670(10)
_cell_angle_gamma 95.3830(10)
_cell_formula_units_Z 2
_cell_length_a 8.17690(10)
_cell_length_b 8.86560(10)
_cell_length_c 11.3207(2)
_cell_measurement_reflns_used 5857
_cell_measurement_temperature 180(2)
_cell_measurement_theta_max 25.97
_cell_measurement_theta_min 2.31
_cell_volume 776.416(19)
_computing_cell_refinement 'SAINT (Bruker, 2009)'
_computing_data_reduction SAINT
_computing_molecular_graphics 'X-Seed (Barbour 2001)'
_computing_structure_refinement 'SHELXL-97 (Sheldrick, 1997)'
_computing_structure_solution 'SHELXS-97 (Sheldrick, 1990)'
_diffrn_ambient_temperature 180(2)
_diffrn_measured_fraction_theta_full 0.999
_diffrn_measured_fraction_theta_max 0.999
_diffrn_measurement_device_type 'CCD area detector'
_diffrn_measurement_method 'phi and omega scans'
_diffrn_radiation_monochromator graphite
_diffrn_radiation_source 'fine-focus sealed tube'
_diffrn_radiation_type MoK\a
_diffrn_radiation_wavelength 0.71073
_diffrn_reflns_av_R_equivalents 0.0231
_diffrn_reflns_av_sigmaI/netI 0.0218
_diffrn_reflns_limit_h_max 9
_diffrn_reflns_limit_h_min -10
_diffrn_reflns_limit_k_max 10
_diffrn_reflns_limit_k_min -10
_diffrn_reflns_limit_l_max 13
_diffrn_reflns_limit_l_min -13
_diffrn_reflns_number 10633
_diffrn_reflns_theta_full 26.01
_diffrn_reflns_theta_max 26.01
_diffrn_reflns_theta_min 1.89
_exptl_absorpt_coefficient_mu 1.603
_exptl_absorpt_correction_T_max 0.8745
_exptl_absorpt_correction_T_min 0.6920
_exptl_absorpt_correction_type multi-scan
_exptl_absorpt_process_details SADABS
_exptl_crystal_colour colorless
_exptl_crystal_density_diffrn 1.556
_exptl_crystal_density_method 'not measured'
_exptl_crystal_description plate
_exptl_crystal_F_000 372
_exptl_crystal_size_max 0.248
_exptl_crystal_size_mid 0.131
_exptl_crystal_size_min 0.086
_refine_diff_density_max 0.291
_refine_diff_density_min -0.202
_refine_diff_density_rms 0.052
_refine_ls_extinction_method none
_refine_ls_goodness_of_fit_ref 1.033
_refine_ls_hydrogen_treatment refU
_refine_ls_matrix_type full
_refine_ls_number_parameters 208
_refine_ls_number_reflns 3044
_refine_ls_number_restraints 0
_refine_ls_restrained_S_all 1.033
_refine_ls_R_factor_all 0.0246
_refine_ls_R_factor_gt 0.0225
_refine_ls_shift/su_max 0.001
_refine_ls_shift/su_mean 0.000
_refine_ls_structure_factor_coef Fsqd
_refine_ls_weighting_details 'calc w=1/[\s^2^(Fo^2^)+(0.0232P)^2^+0.5058P] where P=(Fo^2^+2Fc^2^)/3'
_refine_ls_weighting_scheme calc
_refine_ls_wR_factor_gt 0.0543
_refine_ls_wR_factor_ref 0.0552
_reflns_number_gt 2868
_reflns_number_total 3044
_reflns_threshold_expression >2sigma(I)
_cod_data_source_file c6cc07995d2.cif
_cod_data_source_block LJB_1_180K
_cod_depositor_comments
;
The following automatic conversions were performed:

'_symmetry_cell_setting' value 'Triclinic' changed to 'triclinic'
according to
/usr/data/users/saulius/crontab/automatic-downloads/rss-feeds/RSC/lib/dictionaries/cif_core.dic
dictionary named 'cif_core.dic' version 2.4.2 from 2011-04-26.

Automatic conversion script
Id: cif_fix_values 4268 2015-11-12 08:31:59Z antanas 
;
_cod_original_sg_symbol_H-M P-1
_cod_database_code 7119423

loop_
_symmetry_equiv_pos_as_xyz
'x, y, z'
'-x, -y, -z'

loop_
_atom_site_label
_atom_site_type_symbol
_atom_site_fract_x
_atom_site_fract_y
_atom_site_fract_z
_atom_site_U_iso_or_equiv
_atom_site_adp_type
_atom_site_occupancy
_atom_site_symmetry_multiplicity
_atom_site_calc_flag
_atom_site_refinement_flags
Zn1 Zn 0.47539(2) 0.85859(2) 0.743720(17) 0.01613(7) Uani 1 1 d .
O1 O 0.29716(16) 0.90838(15) 0.57406(12) 0.0285(3) Uani 1 1 d .
N1 N 0.64832(18) 1.05187(16) 0.81599(13) 0.0188(3) Uani 1 1 d .
C1 C 0.2011(2) 0.9586(2) 0.63215(18) 0.0241(4) Uani 1 1 d .
O2 O 0.24296(17) 0.96276(16) 0.74799(12) 0.0315(3) Uani 1 1 d .
N2 N 0.63014(18) 0.75764(16) 0.65403(13) 0.0185(3) Uani 1 1 d .
C2 C 0.0326(2) 1.0092(2) 0.56109(17) 0.0227(4) Uani 1 1 d .
H2 H -0.0315 1.0572 0.6062 0.027 Uiso 1 1 calc R
O3 O 0.54508(17) 0.74503(14) 0.90174(12) 0.0265(3) Uani 1 1 d .
C3 C 0.4419(2) 0.6248(2) 0.86077(17) 0.0215(4) Uani 1 1 d .
O4 O 0.33140(17) 0.61248(16) 0.75593(12) 0.0298(3) Uani 1 1 d .
C4 C 0.4544(2) 0.4944(2) 0.94079(16) 0.0217(4) Uani 1 1 d .
H4 H 0.3938 0.3987 0.9046 0.026 Uiso 1 1 calc R
C5 C 0.7059(2) 1.0914(2) 0.93836(16) 0.0233(4) Uani 1 1 d .
H5 H 0.6632 1.0312 0.9924 0.028 Uiso 1 1 calc R
C6 C 0.8249(2) 1.2163(2) 0.98899(17) 0.0260(4) Uani 1 1 d .
H6 H 0.8610 1.2414 1.0761 0.031 Uiso 1 1 calc R
C7 C 0.8918(2) 1.3054(2) 0.91255(18) 0.0252(4) Uani 1 1 d .
C8 C 0.8304(3) 1.2636(2) 0.78618(19) 0.0328(5) Uani 1 1 d .
H8 H 0.8708 1.3218 0.7300 0.039 Uiso 1 1 calc R
C9 C 0.7111(3) 1.1381(2) 0.74185(17) 0.0283(4) Uani 1 1 d .
H9 H 0.6715 1.1115 0.6549 0.034 Uiso 1 1 calc R
C10 C 1.0296(3) 1.4380(2) 0.96458(19) 0.0292(4) Uani 1 1 d .
H10A H 1.0630 1.4827 0.8954 0.035 Uiso 1 1 calc R
H10B H 1.1331 1.4004 1.0212 0.035 Uiso 1 1 calc R
C11 C 0.7960(2) 0.7468(2) 0.71722(16) 0.0224(4) Uani 1 1 d .
H11 H 0.8377 0.7822 0.8025 0.027 Uiso 1 1 calc R
C12 C 0.9084(2) 0.6866(2) 0.66373(16) 0.0222(4) Uani 1 1 d .
H12 H 1.0243 0.6794 0.7122 0.027 Uiso 1 1 calc R
C13 C 0.8512(2) 0.63639(19) 0.53854(16) 0.0198(4) Uani 1 1 d .
C14 C 0.6788(2) 0.6445(2) 0.47413(17) 0.0254(4) Uani 1 1 d .
H14 H 0.6332 0.6087 0.3890 0.030 Uiso 1 1 calc R
C15 C 0.5739(2) 0.7051(2) 0.53473(17) 0.0238(4) Uani 1 1 d .
H15 H 0.4560 0.7096 0.4894 0.029 Uiso 1 1 calc R
C16 C 0.9740(2) 0.5770(2) 0.47696(17) 0.0225(4) Uani 1 1 d .
H16A H 1.0787 0.6509 0.4950 0.027 Uiso 1 1 calc R
H16B H 0.9184 0.5661 0.3858 0.027 Uiso 1 1 calc R

loop_
_atom_site_aniso_label
_atom_site_aniso_U_11
_atom_site_aniso_U_22
_atom_site_aniso_U_33
_atom_site_aniso_U_23
_atom_site_aniso_U_13
_atom_site_aniso_U_12
Zn1 0.01489(11) 0.01650(11) 0.01593(11) 0.00190(7) 0.00284(7) 0.00255(7)
O1 0.0194(7) 0.0316(7) 0.0325(7) 0.0046(6) 0.0030(6) 0.0097(6)
N1 0.0182(7) 0.0181(7) 0.0190(7) 0.0010(6) 0.0043(6) 0.0018(6)
C1 0.0197(9) 0.0158(8) 0.0324(10) 0.0063(7) 0.0020(8) -0.0007(7)
O2 0.0257(7) 0.0375(8) 0.0259(7) 0.0070(6) -0.0011(6) 0.0048(6)
N2 0.0178(7) 0.0183(7) 0.0196(7) 0.0010(6) 0.0054(6) 0.0039(6)
C2 0.0191(9) 0.0192(9) 0.0295(9) 0.0056(7) 0.0057(7) 0.0051(7)
O3 0.0342(8) 0.0215(7) 0.0238(7) 0.0063(5) 0.0093(6) -0.0003(6)
C3 0.0214(9) 0.0218(9) 0.0255(9) 0.0052(7) 0.0120(8) 0.0059(7)
O4 0.0290(7) 0.0345(8) 0.0225(7) 0.0074(6) 0.0015(6) 0.0056(6)
C4 0.0198(9) 0.0192(9) 0.0260(9) 0.0042(7) 0.0070(7) 0.0009(7)
C5 0.0246(10) 0.0251(9) 0.0214(9) 0.0013(7) 0.0100(8) -0.0016(8)
C6 0.0256(10) 0.0300(10) 0.0192(9) -0.0029(7) 0.0051(8) -0.0048(8)
C7 0.0228(10) 0.0220(9) 0.0311(10) -0.0001(7) 0.0098(8) -0.0009(8)
C8 0.0442(13) 0.0270(10) 0.0281(10) 0.0050(8) 0.0154(9) -0.0070(9)
C9 0.0396(12) 0.0248(10) 0.0176(9) 0.0020(7) 0.0065(8) -0.0033(8)
C10 0.0254(10) 0.0273(10) 0.0347(11) -0.0014(8) 0.0120(8) -0.0057(8)
C11 0.0222(9) 0.0266(9) 0.0174(8) 0.0006(7) 0.0039(7) 0.0060(7)
C12 0.0176(9) 0.0259(9) 0.0223(9) 0.0017(7) 0.0043(7) 0.0050(7)
C13 0.0219(9) 0.0149(8) 0.0241(9) 0.0017(7) 0.0097(7) 0.0013(7)
C14 0.0240(10) 0.0287(10) 0.0211(9) -0.0051(7) 0.0044(7) 0.0028(8)
C15 0.0178(9) 0.0271(10) 0.0232(9) -0.0023(7) 0.0015(7) 0.0035(7)
C16 0.0229(9) 0.0219(9) 0.0253(9) 0.0008(7) 0.0116(7) 0.0026(7)

loop_
_atom_type_symbol
_atom_type_description
_atom_type_scat_dispersion_real
_atom_type_scat_dispersion_imag
_atom_type_scat_source
C C 0.0033 0.0016 'International Tables Vol C Tables 4.2.6.8 and 6.1.1.4'
H H 0.0000 0.0000 'International Tables Vol C Tables 4.2.6.8 and 6.1.1.4'
N N 0.0061 0.0033 'International Tables Vol C Tables 4.2.6.8 and 6.1.1.4'
O O 0.0106 0.0060 'International Tables Vol C Tables 4.2.6.8 and 6.1.1.4'
Zn Zn 0.2839 1.4301 'International Tables Vol C Tables 4.2.6.8 and 6.1.1.4'

loop_
_geom_angle_atom_site_label_1
_geom_angle_atom_site_label_2
_geom_angle_atom_site_label_3
_geom_angle
_geom_angle_site_symmetry_1
_geom_angle_site_symmetry_3
O3 Zn1 N1 95.60(5) . .
O3 Zn1 N2 96.93(5) . .
N1 Zn1 N2 95.77(6) . .
O3 Zn1 O1 152.96(6) . .
N1 Zn1 O1 108.40(5) . .
N2 Zn1 O1 92.95(5) . .
O3 Zn1 O2 105.44(5) . .
N1 Zn1 O2 95.83(5) . .
N2 Zn1 O2 153.59(5) . .
O1 Zn1 O2 60.85(5) . .
O3 Zn1 O4 58.67(5) . .
N1 Zn1 O4 154.17(5) . .
N2 Zn1 O4 90.22(5) . .
O1 Zn1 O4 96.32(5) . .
O2 Zn1 O4 89.59(5) . .
O3 Zn1 C1 131.67(6) . .
N1 Zn1 C1 104.40(6) . .
N2 Zn1 C1 123.52(6) . .
O1 Zn1 C1 30.67(6) . .
O2 Zn1 C1 30.18(6) . .
O4 Zn1 C1 92.92(5) . .
O3 Zn1 C3 29.72(6) . .
N1 Zn1 C3 125.32(6) . .
N2 Zn1 C3 92.65(6) . .
O1 Zn1 C3 125.00(6) . .
O2 Zn1 C3 99.80(5) . .
O4 Zn1 C3 29.02(5) . .
C1 Zn1 C3 115.02(6) . .
C1 O1 Zn1 90.59(11) . .
C9 N1 C5 117.58(15) . .
C9 N1 Zn1 120.90(12) . .
C5 N1 Zn1 121.48(12) . .
O2 C1 O1 121.15(17) . .
O2 C1 C2 119.30(18) . .
O1 C1 C2 119.53(17) . .
O2 C1 Zn1 62.43(10) . .
O1 C1 Zn1 58.73(9) . .
C2 C1 Zn1 176.47(13) . .
C1 O2 Zn1 87.39(11) . .
C15 N2 C11 117.45(15) . .
C15 N2 Zn1 123.32(12) . .
C11 N2 Zn1 119.22(11) . .
C2 C2 C1 123.6(2) 2_576 .
C3 O3 Zn1 97.47(11) . .
O4 C3 O3 122.16(16) . .
O4 C3 C4 119.18(16) . .
O3 C3 C4 118.66(16) . .
O4 C3 Zn1 69.55(10) . .
O3 C3 Zn1 52.81(8) . .
C4 C3 Zn1 170.16(13) . .
C3 O4 Zn1 81.43(11) . .
C4 C4 C3 123.1(2) 2_667 .
N1 C5 C6 122.59(17) . .
C5 C6 C7 120.08(17) . .
C8 C7 C6 116.71(17) . .
C8 C7 C10 121.36(17) . .
C6 C7 C10 121.90(17) . .
C9 C8 C7 120.19(18) . .
N1 C9 C8 122.85(17) . .
C7 C10 C10 113.0(2) . 2_787
N2 C11 C12 122.86(16) . .
C11 C12 C13 119.68(16) . .
C14 C13 C12 117.34(16) . .
C14 C13 C16 122.17(16) . .
C12 C13 C16 120.50(16) . .
C15 C14 C13 119.47(17) . .
N2 C15 C14 123.15(16) . .
C13 C16 C16 111.20(18) . 2_766

loop_
_geom_bond_atom_site_label_1
_geom_bond_atom_site_label_2
_geom_bond_distance
_geom_bond_site_symmetry_2
Zn1 O3 2.0435(12) .
Zn1 N1 2.0815(14) .
Zn1 N2 2.0858(14) .
Zn1 O1 2.1212(13) .
Zn1 O2 2.2020(14) .
Zn1 O4 2.4100(14) .
Zn1 C1 2.4814(18) .
Zn1 C3 2.5434(18) .
O1 C1 1.266(2) .
N1 C9 1.339(2) .
N1 C5 1.340(2) .
C1 O2 1.249(2) .
C1 C2 1.490(2) .
N2 C15 1.335(2) .
N2 C11 1.342(2) .
C2 C2 1.320(4) 2_576
O3 C3 1.272(2) .
C3 O4 1.248(2) .
C3 C4 1.490(2) .
C4 C4 1.316(4) 2_667
C5 C6 1.381(3) .
C6 C7 1.391(3) .
C7 C8 1.386(3) .
C7 C10 1.513(3) .
C8 C9 1.377(3) .
C10 C10 1.532(4) 2_787
C11 C12 1.378(2) .
C12 C13 1.390(2) .
C13 C14 1.387(3) .
C13 C16 1.505(2) .
C14 C15 1.382(3) .
C16 C16 1.534(3) 2_766
